data_2228991
loop_
_publ_author_name
'Bakt\?ir, Zeliha'
'Akkurt, Mehmet'
'Jarrahpour, Aliasghar'
'Heiran, Roghaye'

_publ_section_title
;
 1-(4-Methoxyphenyl)-4-(3-nitrophenyl)-3-phenoxyazetidin-2-one
;
_journal_coeditor_code BV2175
_journal_issue 2
_journal_name_full 'Acta Crystallographica Section E'
_journal_page_first o537
_journal_page_last o538
_journal_paper_doi 10.1107/S1600536811003382
_journal_volume 67
_journal_year 2011
_chemical_formula_iupac 'C22 H18 N2 O5'
_chemical_formula_moiety 'C22 H18 N2 O5'
_chemical_formula_sum 'C22 H18 N2 O5'
_chemical_formula_weight 390.38
_chemical_name_systematic
;
1-(4-Methoxyphenyl)-4-(3-nitrophenyl)-3-phenoxyazetidin-2-one
;
_space_group_IT_number 2
_symmetry_cell_setting triclinic
_symmetry_space_group_name_Hall '-P 1'
_symmetry_space_group_name_H-M 'P -1'
_atom_sites_solution_hydrogens geom
_atom_sites_solution_primary direct
_atom_sites_solution_secondary difmap
_cell_angle_alpha 77.771(4)
_cell_angle_beta 80.948(5)
_cell_angle_gamma 71.052(4)
_cell_formula_units_Z 2
_cell_length_a 7.7934(4)
_cell_length_b 11.2813(3)
_cell_length_c 11.8818(2)
_cell_measurement_reflns_used 2243
_cell_measurement_temperature 294(2)
_cell_measurement_theta_max 26.3536
_cell_measurement_theta_min 2.3841
_cell_volume 961.18(6)
_computing_cell_refinement 'CrystalClear (Rigaku/MSC, 2005)'
_computing_data_collection 'CrystalClear (Rigaku/MSC, 2005)'
_computing_data_reduction 'CrystalClear (Rigaku/MSC, 2005)'
_computing_molecular_graphics 'ORTEP-3 for Windows (Farrugia, 1997)'
_computing_publication_material 'WinGX (Farrugia, 1999)'
_computing_structure_refinement 'SHELXL97 (Sheldrick, 2008)'
_computing_structure_solution 'SIR97 (Altomare <i>et al.</i>,  1999)'
_diffrn_ambient_temperature 294(2)
_diffrn_detector_area_resol_mean 10.0000
_diffrn_measured_fraction_theta_full 0.995
_diffrn_measured_fraction_theta_max 0.995
_diffrn_measurement_device 'Rigaku R-AXIS RAPID-S'
_diffrn_measurement_method dtprofit.ref
_diffrn_radiation_monochromator 'Graphite Monochromator'
_diffrn_radiation_source 'Sealed Tube'
_diffrn_radiation_type 'Mo K\a'
_diffrn_radiation_wavelength 0.71073
_diffrn_reflns_av_R_equivalents 0.1042
_diffrn_reflns_av_sigmaI/netI 0.0805
_diffrn_reflns_limit_h_max 8
_diffrn_reflns_limit_h_min -9
_diffrn_reflns_limit_k_max 14
_diffrn_reflns_limit_k_min -14
_diffrn_reflns_limit_l_max 14
_diffrn_reflns_limit_l_min -14
_diffrn_reflns_number 3928
_diffrn_reflns_reduction_process
;
;
_diffrn_reflns_theta_full 26.40
_diffrn_reflns_theta_max 26.40
_diffrn_reflns_theta_min 2.38
_exptl_absorpt_coefficient_mu 0.097
_exptl_absorpt_correction_T_max 0.981
_exptl_absorpt_correction_T_min 0.981
_exptl_absorpt_correction_type multi-scan
_exptl_absorpt_process_details '(SORTAV; Blessing, 1995)'
_exptl_crystal_colour white
_exptl_crystal_density_diffrn 1.349
_exptl_crystal_density_method 'Not Measured'
_exptl_crystal_description block
_exptl_crystal_F_000 408
_exptl_crystal_size_max 0.200
_exptl_crystal_size_mid 0.200
_exptl_crystal_size_min 0.200
_refine_diff_density_max 0.144
_refine_diff_density_min -0.146
_refine_ls_extinction_coef 0.011(2)
_refine_ls_extinction_expression FC^*^=KFC[1+0.001XFC^2^\L^3^/SIN(2\Q)]^-1/4^
_refine_ls_extinction_method 'SHELXL97 (Sheldrick, 2008)'
_refine_ls_goodness_of_fit_ref 1.012
_refine_ls_hydrogen_treatment constr
_refine_ls_matrix_type full
_refine_ls_number_parameters 265
_refine_ls_number_reflns 3927
_refine_ls_number_restraints 0
_refine_ls_restrained_S_all 1.012
_refine_ls_R_factor_all 0.1328
_refine_ls_R_factor_gt 0.0590
_refine_ls_shift/su_max 0.000
_refine_ls_shift/su_mean 0.000
_refine_ls_structure_factor_coef Fsqd
_refine_ls_weighting_details 'calc w=1/[\s^2^(Fo^2^)+(0.0375P)^2^+0.1692P] where P=(Fo^2^+2Fc^2^)/3'
_refine_ls_weighting_scheme calc
_refine_ls_wR_factor_gt 0.1155
_refine_ls_wR_factor_ref 0.1546
_reflns_number_gt 1872
_reflns_number_total 3928
_reflns_threshold_expression I>2\s(I)
_cod_data_source_file bv2175.cif
_cod_data_source_block I
_cod_database_code 2228991
_cod_database_fobs_code 2228991

loop_
_symmetry_equiv_pos_site_id
_symmetry_equiv_pos_as_xyz
1 x,y,z
2 -x,-y,-z

loop_
_atom_site_aniso_label
_atom_site_aniso_U_11
_atom_site_aniso_U_22
_atom_site_aniso_U_33
_atom_site_aniso_U_12
_atom_site_aniso_U_13
_atom_site_aniso_U_23
O1 0.0952(19) 0.0874(18) 0.110(2) -0.0523(15) 0.0269(15) -0.0420(15)
O2 0.0738(17) 0.0895(18) 0.0920(18) -0.0269(13) 0.0240(14) -0.0320(14)
O3 0.0733(15) 0.0599(14) 0.0622(14) -0.0235(11) -0.0041(11) -0.0064(11)
O4 0.0638(18) 0.150(3) 0.132(3) -0.0557(18) -0.0014(17) -0.002(2)
O5 0.100(2) 0.125(2) 0.093(2) -0.0523(17) 0.0469(16) -0.0176(17)
N1 0.0566(16) 0.0636(17) 0.0527(15) -0.0266(13) 0.0096(12) -0.0074(13)
N2 0.066(2) 0.073(2) 0.089(2) -0.0289(16) 0.0230(18) -0.0109(18)
C1 0.061(2) 0.068(2) 0.0576(19) -0.0229(17) 0.0046(15) -0.0116(16)
C2 0.060(2) 0.082(2) 0.058(2) -0.0335(19) 0.0078(15) -0.0154(18)
C3 0.078(2) 0.073(2) 0.058(2) -0.040(2) 0.0147(17) -0.0195(17)
C4 0.071(2) 0.074(2) 0.060(2) -0.0284(18) 0.0115(16) -0.0220(17)
C5 0.059(2) 0.072(2) 0.0531(18) -0.0277(17) 0.0127(15) -0.0139(16)
C6 0.062(2) 0.063(2) 0.0427(17) -0.0280(16) 0.0036(14) -0.0046(14)
C7 0.109(3) 0.104(3) 0.129(3) -0.072(3) 0.032(3) -0.045(3)
C8 0.0566(18) 0.064(2) 0.0481(17) -0.0249(16) -0.0026(14) -0.0034(15)
C9 0.073(2) 0.066(2) 0.0484(17) -0.0280(17) -0.0021(15) -0.0074(16)
C10 0.067(2) 0.071(2) 0.0538(19) -0.0251(18) 0.0074(16) -0.0105(17)
C11 0.0441(16) 0.0544(18) 0.0525(17) -0.0175(14) 0.0017(13) -0.0069(14)
C12 0.0482(18) 0.0548(18) 0.0591(19) -0.0182(14) -0.0016(14) -0.0084(15)
C13 0.0485(18) 0.0530(18) 0.068(2) -0.0188(14) 0.0132(15) -0.0084(16)
C14 0.068(2) 0.075(2) 0.0521(19) -0.0229(18) 0.0069(16) -0.0058(16)
C15 0.064(2) 0.090(3) 0.056(2) -0.0313(19) -0.0026(16) -0.0112(18)
C16 0.0503(18) 0.072(2) 0.0570(19) -0.0273(16) 0.0007(14) -0.0085(16)
C17 0.074(2) 0.057(2) 0.0542(19) -0.0249(17) 0.0033(16) -0.0115(16)
C18 0.087(3) 0.072(2) 0.065(2) -0.036(2) -0.0066(19) -0.0086(18)
C19 0.092(3) 0.086(3) 0.087(3) -0.044(2) 0.000(2) -0.013(2)
C20 0.109(3) 0.081(3) 0.089(3) -0.049(3) 0.020(3) -0.016(2)
C21 0.120(4) 0.067(3) 0.075(3) -0.030(3) 0.014(3) 0.004(2)
C22 0.093(3) 0.067(2) 0.061(2) -0.018(2) -0.0005(19) -0.0004(18)

loop_
_atom_site_type_symbol
_atom_site_label
_atom_site_fract_x
_atom_site_fract_y
_atom_site_fract_z
_atom_site_U_iso_or_equiv
_atom_site_thermal_displace_type
_atom_site_calc_flag
_atom_site_refinement_flags
_atom_site_occupancy
O O1 0.3243(3) 0.0941(2) 0.8790(2) 0.0917(11) Uani . . 1.000
O O2 0.1966(3) 0.7038(2) 0.9341(2) 0.0857(10) Uani . . 1.000
O O3 0.4720(3) 0.83418(19) 0.77456(17) 0.0652(8) Uani . . 1.000
O O4 1.1375(4) 0.6731(3) 0.5285(3) 0.1139(15) Uani . . 1.000
O O5 1.0633(4) 0.6949(3) 0.3578(2) 0.1081(12) Uani . . 1.000
N N1 0.4469(3) 0.5569(2) 0.85135(19) 0.0577(9) Uani . . 1.000
N N2 1.0324(4) 0.6750(3) 0.4631(3) 0.0780(12) Uani . . 1.000
C C1 0.2353(4) 0.4324(3) 0.8902(2) 0.0624(11) Uani . . 1.000
C C2 0.2021(4) 0.3172(3) 0.8986(2) 0.0647(12) Uani . . 1.000
C C3 0.3412(5) 0.2117(3) 0.8731(3) 0.0666(12) Uani . . 1.000
C C4 0.5155(4) 0.2219(3) 0.8378(3) 0.0671(12) Uani . . 1.000
C C5 0.5496(4) 0.3360(3) 0.8297(2) 0.0610(11) Uani . . 1.000
C C6 0.4099(4) 0.4414(3) 0.8569(2) 0.0553(11) Uani . . 1.000
C C7 0.1492(5) 0.0772(4) 0.9103(4) 0.1053(17) Uani . . 1.000
C C8 0.6129(4) 0.5948(3) 0.8068(2) 0.0558(11) Uani . . 1.000
C C9 0.5111(4) 0.7211(3) 0.8556(3) 0.0615(11) Uani . . 1.000
C C10 0.3500(5) 0.6679(3) 0.8888(3) 0.0644(11) Uani . . 1.000
C C11 0.6576(4) 0.6108(3) 0.6781(2) 0.0508(10) Uani . . 1.000
C C12 0.8247(4) 0.6260(3) 0.6300(2) 0.0540(11) Uani . . 1.000
C C13 0.8581(4) 0.6524(3) 0.5124(3) 0.0581(11) Uani . . 1.000
C C14 0.7338(4) 0.6619(3) 0.4389(3) 0.0670(11) Uani . . 1.000
C C15 0.5691(4) 0.6437(3) 0.4861(3) 0.0686(14) Uani . . 1.000
C C16 0.5310(4) 0.6203(3) 0.6038(2) 0.0587(11) Uani . . 1.000
C C17 0.6128(5) 0.8875(3) 0.7357(3) 0.0613(11) Uani . . 1.000
C C18 0.7756(5) 0.8490(3) 0.7842(3) 0.0723(14) Uani . . 1.000
C C19 0.9081(5) 0.9080(4) 0.7365(3) 0.0854(17) Uani . . 1.000
C C20 0.8791(6) 1.0018(4) 0.6426(4) 0.0912(17) Uani . . 1.000
C C21 0.7173(6) 1.0394(4) 0.5945(3) 0.0921(19) Uani . . 1.000
C C22 0.5827(5) 0.9832(3) 0.6415(3) 0.0776(14) Uani . . 1.000
H H1 0.14070 0.50350 0.90690 0.0750 Uiso calc R 1.000
H H2 0.08510 0.31120 0.92160 0.0780 Uiso calc R 1.000
H H4 0.60970 0.15120 0.81950 0.0800 Uiso calc R 1.000
H H5 0.66640 0.34220 0.80600 0.0730 Uiso calc R 1.000
H H7A 0.10340 0.09920 0.98540 0.1580 Uiso calc R 1.000
H H7B 0.15800 -0.01000 0.91200 0.1580 Uiso calc R 1.000
H H7C 0.06770 0.13100 0.85450 0.1580 Uiso calc R 1.000
H H8 0.71820 0.54210 0.84860 0.0670 Uiso calc R 1.000
H H9 0.56390 0.72760 0.92280 0.0740 Uiso calc R 1.000
H H12 0.91340 0.61820 0.67740 0.0650 Uiso calc R 1.000
H H14 0.75970 0.68020 0.35910 0.0800 Uiso calc R 1.000
H H15 0.48370 0.64740 0.43790 0.0820 Uiso calc R 1.000
H H16 0.41810 0.61050 0.63460 0.0700 Uiso calc R 1.000
H H18 0.79670 0.78430 0.84820 0.0870 Uiso calc R 1.000
H H19 1.01790 0.88290 0.76940 0.1020 Uiso calc R 1.000
H H20 0.96880 1.04030 0.61090 0.1100 Uiso calc R 1.000
H H21 0.69770 1.10320 0.52980 0.1110 Uiso calc R 1.000
H H22 0.47220 1.01030 0.60930 0.0930 Uiso calc R 1.000

loop_
_atom_type_symbol
_atom_type_description
_atom_type_scat_dispersion_real
_atom_type_scat_dispersion_imag
_atom_type_scat_source
C C 0.0033 0.0016 ' International Tables Vol C Tables 4.2.6.8 and 6.1.1.4'
H H 0.0000 0.0000 ' International Tables Vol C Tables 4.2.6.8 and 6.1.1.4'
N N 0.0061 0.0033 ' International Tables Vol C Tables 4.2.6.8 and 6.1.1.4'
O O 0.0106 0.0060 ' International Tables Vol C Tables 4.2.6.8 and 6.1.1.4'

loop_
_geom_angle_atom_site_label_1
_geom_angle_atom_site_label_2
_geom_angle_atom_site_label_3
_geom_angle_site_symmetry_1
_geom_angle_site_symmetry_2
_geom_angle_site_symmetry_3
_geom_angle
_geom_angle_publ_flag
C3 O1 C7 . . . 118.6(3) no
C9 O3 C17 . . . 116.9(3) no
C6 N1 C8 . . . 130.9(2) no
C6 N1 C10 . . . 133.3(3) no
C8 N1 C10 . . . 95.8(2) no
O4 N2 O5 . . . 123.3(4) no
O4 N2 C13 . . . 118.4(3) no
O5 N2 C13 . . . 118.2(3) no
C2 C1 C6 . . . 119.9(3) no
C1 C2 C3 . . . 120.4(3) no
O1 C3 C2 . . . 125.4(3) no
O1 C3 C4 . . . 115.2(3) no
C2 C3 C4 . . . 119.4(3) no
C3 C4 C5 . . . 120.5(3) no
C4 C5 C6 . . . 119.9(3) no
N1 C6 C1 . . . 120.6(3) no
N1 C6 C5 . . . 119.6(3) no
C1 C6 C5 . . . 119.9(3) no
N1 C8 C9 . . . 86.1(2) no
N1 C8 C11 . . . 115.7(2) no
C9 C8 C11 . . . 115.3(3) no
O3 C9 C8 . . . 116.7(3) no
O3 C9 C10 . . . 112.6(3) no
C8 C9 C10 . . . 85.8(2) no
O2 C10 N1 . . . 131.9(3) no
O2 C10 C9 . . . 135.9(3) no
N1 C10 C9 . . . 92.2(3) no
C8 C11 C12 . . . 119.8(3) no
C8 C11 C16 . . . 121.9(3) no
C12 C11 C16 . . . 118.2(2) no
C11 C12 C13 . . . 119.5(3) no
N2 C13 C12 . . . 118.7(3) no
N2 C13 C14 . . . 118.7(3) no
C12 C13 C14 . . . 122.5(3) no
C13 C14 C15 . . . 118.3(3) no
C14 C15 C16 . . . 120.2(3) no
C11 C16 C15 . . . 121.4(3) no
O3 C17 C18 . . . 124.4(3) no
O3 C17 C22 . . . 115.6(3) no
C18 C17 C22 . . . 120.0(4) no
C17 C18 C19 . . . 119.3(3) no
C18 C19 C20 . . . 120.7(4) no
C19 C20 C21 . . . 119.7(4) no
C20 C21 C22 . . . 120.5(4) no
C17 C22 C21 . . . 119.8(4) no
C2 C1 H1 . . . 120.00 no
C6 C1 H1 . . . 120.00 no
C1 C2 H2 . . . 120.00 no
C3 C2 H2 . . . 120.00 no
C3 C4 H4 . . . 120.00 no
C5 C4 H4 . . . 120.00 no
C4 C5 H5 . . . 120.00 no
C6 C5 H5 . . . 120.00 no
O1 C7 H7A . . . 109.00 no
O1 C7 H7B . . . 109.00 no
O1 C7 H7C . . . 109.00 no
H7A C7 H7B . . . 109.00 no
H7A C7 H7C . . . 110.00 no
H7B C7 H7C . . . 109.00 no
N1 C8 H8 . . . 112.00 no
C9 C8 H8 . . . 112.00 no
C11 C8 H8 . . . 112.00 no
O3 C9 H9 . . . 113.00 no
C8 C9 H9 . . . 113.00 no
C10 C9 H9 . . . 113.00 no
C11 C12 H12 . . . 120.00 no
C13 C12 H12 . . . 120.00 no
C13 C14 H14 . . . 121.00 no
C15 C14 H14 . . . 121.00 no
C14 C15 H15 . . . 120.00 no
C16 C15 H15 . . . 120.00 no
C11 C16 H16 . . . 119.00 no
C15 C16 H16 . . . 119.00 no
C17 C18 H18 . . . 120.00 no
C19 C18 H18 . . . 120.00 no
C18 C19 H19 . . . 120.00 no
C20 C19 H19 . . . 120.00 no
C19 C20 H20 . . . 120.00 no
C21 C20 H20 . . . 120.00 no
C20 C21 H21 . . . 120.00 no
C22 C21 H21 . . . 120.00 no
C17 C22 H22 . . . 120.00 no
C21 C22 H22 . . . 120.00 no

loop_
_geom_bond_atom_site_label_1
_geom_bond_atom_site_label_2
_geom_bond_site_symmetry_1
_geom_bond_site_symmetry_2
_geom_bond_distance
_geom_bond_publ_flag
O1 C3 . . 1.361(4) no
O1 C7 . . 1.420(5) no
O2 C10 . . 1.208(5) no
O3 C9 . . 1.403(4) no
O3 C17 . . 1.390(5) no
O4 N2 . . 1.207(5) no
O5 N2 . . 1.223(4) no
N1 C6 . . 1.410(4) no
N1 C8 . . 1.478(4) no
N1 C10 . . 1.361(4) no
N2 C13 . . 1.471(5) no
C1 C2 . . 1.386(5) no
C1 C6 . . 1.386(5) no
C2 C3 . . 1.377(5) no
C3 C4 . . 1.392(5) no
C4 C5 . . 1.378(5) no
C5 C6 . . 1.384(5) no
C8 C9 . . 1.571(5) no
C8 C11 . . 1.500(3) no
C9 C10 . . 1.525(5) no
C11 C12 . . 1.386(5) no
C11 C16 . . 1.389(4) no
C12 C13 . . 1.367(4) no
C13 C14 . . 1.368(5) no
C14 C15 . . 1.378(5) no
C15 C16 . . 1.370(4) no
C17 C18 . . 1.377(6) no
C17 C22 . . 1.371(5) no
C18 C19 . . 1.390(6) no
C19 C20 . . 1.356(6) no
C20 C21 . . 1.369(7) no
C21 C22 . . 1.383(6) no
C1 H1 . . 0.9300 no
C2 H2 . . 0.9300 no
C4 H4 . . 0.9300 no
C5 H5 . . 0.9300 no
C7 H7A . . 0.9600 no
C7 H7B . . 0.9600 no
C7 H7C . . 0.9600 no
C8 H8 . . 0.9800 no
C9 H9 . . 0.9800 no
C12 H12 . . 0.9300 no
C14 H14 . . 0.9300 no
C15 H15 . . 0.9300 no
C16 H16 . . 0.9300 no
C18 H18 . . 0.9300 no
C19 H19 . . 0.9300 no
C20 H20 . . 0.9300 no
C21 H21 . . 0.9300 no
C22 H22 . . 0.9300 no

loop_
_geom_contact_atom_site_label_1
_geom_contact_atom_site_label_2
_geom_contact_distance
_geom_contact_site_symmetry_1
_geom_contact_site_symmetry_2
_geom_contact_publ_flag
O1 O3 3.219(3) . 1_545 no
O1 C17 3.234(4) . 1_545 no
O1 C22 3.414(4) . 1_545 no
O2 O3 3.155(3) . . no
O2 C1 3.125(4) . . no
O3 C16 3.348(4) . . no
O3 O1 3.219(3) . 1_565 no
O3 O2 3.155(3) . . no
O3 N1 3.129(3) . . no
O4 C15 3.239(5) . 1_655 no
O4 C16 3.164(5) . 1_655 no
O5 C12 3.414(5) . 2_766 no
O2 H7A 2.8500 . 2_567 no
O2 H19 2.6800 . 1_455 no
O2 H2 2.5900 . 2_567 no
O2 H1 2.5300 . . no
O4 H12 2.4100 . . no
O4 H16 2.5200 . 1_655 no
O4 H15 2.6900 . 1_655 no
O5 H14 2.4200 . . no
O5 H5 2.6200 . 2_766 no
N1 O3 3.129(3) . . no
N1 H16 2.5500 . . no
C1 O2 3.125(4) . . no
C5 C10 3.541(4) . 2_667 no
C5 C11 3.524(4) . . no
C6 C9 3.562(4) . 2_667 no
C6 C16 3.432(4) . . no
C6 C10 3.585(5) . 2_667 no
C7 C7 3.533(6) . 2_557 no
C8 C18 3.440(5) . . no
C9 C6 3.562(4) . 2_667 no
C10 C6 3.585(5) . 2_667 no
C10 C5 3.541(4) . 2_667 no
C10 C16 3.539(4) . . no
C11 C17 3.234(5) . . no
C11 C5 3.524(4) . . no
C12 C18 3.307(5) . . no
C12 C17 3.280(5) . . no
C12 O5 3.414(5) . 2_766 no
C13 C13 3.477(5) . 2_766 no
C15 C21 3.567(5) . 2_676 no
C15 O4 3.239(5) . 1_455 no
C16 O3 3.348(4) . . no
C16 C6 3.432(4) . . no
C16 C10 3.539(4) . . no
C16 O4 3.164(5) . 1_455 no
C17 C12 3.280(5) . . no
C17 O1 3.234(4) . 1_565 no
C17 C11 3.234(5) . . no
C18 C8 3.440(5) . . no
C18 C12 3.307(5) . . no
C21 C15 3.567(5) . 2_676 no
C22 O1 3.414(4) . 1_565 no
C1 H9 2.8600 . 2_667 no
C2 H7C 2.8000 . . no
C2 H18 2.9800 . 2_667 no
C2 H14 3.0200 . 2_666 no
C2 H9 2.8700 . 2_667 no
C2 H7A 2.7600 . . no
C3 H14 2.8900 . 2_666 no
C3 H9 2.9100 . 2_667 no
C4 H9 2.9500 . 2_667 no
C5 H9 2.9400 . 2_667 no
C5 H8 3.0800 . . no
C6 H16 2.9200 . . no
C6 H9 2.8900 . 2_667 no
C7 H2 2.5500 . . no
C8 H18 3.0900 . . no
C8 H5 2.7400 . . no
C9 H18 2.5300 . . no
C10 H1 2.8000 . . no
C11 H5 3.0700 . . no
C15 H21 2.9200 . 2_676 no
C18 H9 2.6400 . . no
C18 H12 2.9500 . . no
C20 H4 3.0800 . 1_565 no
C21 H4 3.0800 . 1_565 no
C22 H22 3.0600 . 2_676 no
H1 O2 2.5300 . . no
H1 C10 2.8000 . . no
H2 C7 2.5500 . . no
H2 H7A 2.3200 . . no
H2 H7C 2.3800 . . no
H2 O2 2.5900 . 2_567 no
H4 C20 3.0800 . 1_545 no
H4 C21 3.0800 . 1_545 no
H5 C8 2.7400 . . no
H5 C11 3.0700 . . no
H5 H8 2.5800 . . no
H5 O5 2.6200 . 2_766 no
H7A C2 2.7600 . . no
H7A H2 2.3200 . . no
H7A O2 2.8500 . 2_567 no
H7A H7B 2.5800 . 2_557 no
H7B H7A 2.5800 . 2_557 no
H7C C2 2.8000 . . no
H7C H2 2.3800 . . no
H8 C5 3.0800 . . no
H8 H5 2.5800 . . no
H8 H12 2.5100 . . no
H9 C18 2.6400 . . no
H9 H18 2.1200 . . no
H9 C1 2.8600 . 2_667 no
H9 C2 2.8700 . 2_667 no
H9 C3 2.9100 . 2_667 no
H9 C4 2.9500 . 2_667 no
H9 C5 2.9400 . 2_667 no
H9 C6 2.8900 . 2_667 no
H12 O4 2.4100 . . no
H12 C18 2.9500 . . no
H12 H8 2.5100 . . no
H14 O5 2.4200 . . no
H14 C2 3.0200 . 2_666 no
H14 C3 2.8900 . 2_666 no
H15 O4 2.6900 . 1_455 no
H16 O4 2.5200 . 1_455 no
H16 N1 2.5500 . . no
H16 C6 2.9200 . . no
H18 C8 3.0900 . . no
H18 C9 2.5300 . . no
H18 H9 2.1200 . . no
H18 C2 2.9800 . 2_667 no
H19 O2 2.6800 . 1_655 no
H21 C15 2.9200 . 2_676 no
H22 C22 3.0600 . 2_676 no

loop_
_geom_hbond_atom_site_label_D
_geom_hbond_atom_site_label_H
_geom_hbond_atom_site_label_A
_geom_hbond_site_symmetry_A
_geom_hbond_distance_DH
_geom_hbond_distance_HA
_geom_hbond_distance_DA
_geom_hbond_angle_DHA
_geom_hbond_publ_flag
C1 H1 O2 . 0.93 2.53 3.125(4) 122 yes
C2 H2 O2 2_567 0.93 2.59 3.464(4) 156 yes
C16 H16 O4 1_455 0.93 2.52 3.164(5) 126 yes
C16 H16 N1 . 0.93 2.55 2.898(3) 103 no
C4 H4 Cg4 1_545 0.93 2.89 3.716(4) 149 yes
C9 H9 Cg2 2_667 0.98 2.55 3.463(4) 154 yes

loop_
_geom_torsion_atom_site_label_1
_geom_torsion_atom_site_label_2
_geom_torsion_atom_site_label_3
_geom_torsion_atom_site_label_4
_geom_torsion_site_symmetry_1
_geom_torsion_site_symmetry_2
_geom_torsion_site_symmetry_3
_geom_torsion_site_symmetry_4
_geom_torsion
_geom_torsion_publ_flag
C7 O1 C3 C4 . . . . -177.8(3) no
C7 O1 C3 C2 . . . . 2.1(5) no
C17 O3 C9 C10 . . . . -177.7(3) no
C9 O3 C17 C22 . . . . 168.1(3) no
C17 O3 C9 C8 . . . . -80.8(3) no
C9 O3 C17 C18 . . . . -10.9(4) no
C6 N1 C10 O2 . . . . -4.2(6) no
C6 N1 C8 C9 . . . . -173.9(3) no
C10 N1 C8 C9 . . . . 3.4(2) no
C8 N1 C6 C1 . . . . -172.3(2) no
C8 N1 C10 O2 . . . . 178.7(4) no
C8 N1 C10 C9 . . . . -3.4(2) no
C8 N1 C6 C5 . . . . 8.2(4) no
C10 N1 C8 C11 . . . . -113.0(3) no
C6 N1 C8 C11 . . . . 69.8(4) no
C10 N1 C6 C5 . . . . -168.0(3) no
C6 N1 C10 C9 . . . . 173.7(3) no
C10 N1 C6 C1 . . . . 11.5(4) no
O5 N2 C13 C12 . . . . 177.9(3) no
O4 N2 C13 C14 . . . . 176.2(3) no
O5 N2 C13 C14 . . . . -3.8(5) no
O4 N2 C13 C12 . . . . -2.2(5) no
C2 C1 C6 N1 . . . . -178.1(2) no
C2 C1 C6 C5 . . . . 1.4(4) no
C6 C1 C2 C3 . . . . -0.6(4) no
C1 C2 C3 O1 . . . . 179.6(3) no
C1 C2 C3 C4 . . . . -0.5(5) no
O1 C3 C4 C5 . . . . -179.4(3) no
C2 C3 C4 C5 . . . . 0.8(5) no
C3 C4 C5 C6 . . . . 0.1(5) no
C4 C5 C6 C1 . . . . -1.2(4) no
C4 C5 C6 N1 . . . . 178.3(3) no
C9 C8 C11 C12 . . . . 92.0(4) no
N1 C8 C11 C16 . . . . 15.1(4) no
N1 C8 C11 C12 . . . . -169.7(3) no
N1 C8 C9 O3 . . . . -116.3(3) no
N1 C8 C9 C10 . . . . -3.0(2) no
C9 C8 C11 C16 . . . . -83.2(4) no
C11 C8 C9 O3 . . . . 0.4(4) no
C11 C8 C9 C10 . . . . 113.7(3) no
C8 C9 C10 N1 . . . . 3.2(2) no
C8 C9 C10 O2 . . . . -179.0(4) no
O3 C9 C10 N1 . . . . 120.5(3) no
O3 C9 C10 O2 . . . . -61.8(5) no
C12 C11 C16 C15 . . . . 0.2(5) no
C16 C11 C12 C13 . . . . 1.5(5) no
C8 C11 C16 C15 . . . . 175.4(3) no
C8 C11 C12 C13 . . . . -173.9(3) no
C11 C12 C13 N2 . . . . 176.8(3) no
C11 C12 C13 C14 . . . . -1.5(5) no
N2 C13 C14 C15 . . . . -178.4(3) no
C12 C13 C14 C15 . . . . -0.2(5) no
C13 C14 C15 C16 . . . . 1.8(5) no
C14 C15 C16 C11 . . . . -1.8(5) no
O3 C17 C18 C19 . . . . 178.8(3) no
C22 C17 C18 C19 . . . . -0.1(5) no
O3 C17 C22 C21 . . . . -178.1(3) no
C18 C17 C22 C21 . . . . 1.0(5) no
C17 C18 C19 C20 . . . . -0.6(6) no
C18 C19 C20 C21 . . . . 0.4(6) no
C19 C20 C21 C22 . . . . 0.5(6) no
C20 C21 C22 C17 . . . . -1.2(6) no
